data_7044618
loop_
_publ_author_name
'Machata, Marek'
'Herchel, Radovan'
'Nemec, Ivan'
'Travnicek, Zdenek'

_publ_section_title
;
 Crystal structures and magnetic properties of two series of phenoxo-O
 bridged dinuclear Ln2 (Ln = Gd, Tb, Dy) complexes
;
_journal_name_full 'Dalton Transactions'
_journal_paper_doi 10.1039/C7DT03441E
_journal_year 2017
_chemical_formula_sum 'C64 H58 Gd2 N4 O12'
_chemical_formula_weight 1389.64
_space_group_crystal_system monoclinic
_space_group_IT_number 14
_space_group_name_Hall '-P 2ybc'
_space_group_name_H-M_alt 'P 1 21/c 1'
_symmetry_space_group_name_Hall '-P 2ybc'
_symmetry_space_group_name_H-M 'P 1 21/c 1'
_atom_sites_solution_hydrogens geom
_audit_creation_method SHELXL-2014/7
_audit_update_record
;
2017-10-30 deposited with the CCDC.
2017-11-01 downloaded from the CCDC.
;
_cell_angle_alpha 90
_cell_angle_beta 96.903(5)
_cell_angle_gamma 90
_cell_formula_units_Z 2
_cell_length_a 11.2606(13)
_cell_length_b 15.9046(15)
_cell_length_c 15.5822(17)
_cell_measurement_reflns_used 9868
_cell_measurement_temperature 150(2)
_cell_measurement_theta_max 26.3352
_cell_measurement_theta_min 2.4750
_cell_volume 2770.5(5)
_computing_cell_refinement 'SAINT V8.37A (Bruker AXS Inc., 2015)'
_computing_data_reduction 'SAINT V8.37A (Bruker AXS Inc., 2015)'
_computing_structure_refinement 'SHELXL-2014/7 (Sheldrick, 2014)'
_computing_structure_solution 'XT, VERSION 2014/5'
_diffrn_ambient_temperature 150(2)
_diffrn_measured_fraction_theta_full 1.000
_diffrn_measured_fraction_theta_max 0.998
_diffrn_measurement_device_type 'Bruker D8'
_diffrn_radiation_type MoK\a
_diffrn_radiation_wavelength 0.71073
_diffrn_reflns_av_R_equivalents 0.0757
_diffrn_reflns_av_unetI/netI 0.0422
_diffrn_reflns_Laue_measured_fraction_full 1.000
_diffrn_reflns_Laue_measured_fraction_max 0.998
_diffrn_reflns_limit_h_max 14
_diffrn_reflns_limit_h_min -14
_diffrn_reflns_limit_k_max 19
_diffrn_reflns_limit_k_min -19
_diffrn_reflns_limit_l_max 19
_diffrn_reflns_limit_l_min -19
_diffrn_reflns_number 40304
_diffrn_reflns_point_group_measured_fraction_full 1.000
_diffrn_reflns_point_group_measured_fraction_max 0.998
_diffrn_reflns_theta_full 25.242
_diffrn_reflns_theta_max 26.417
_diffrn_reflns_theta_min 2.227
_exptl_absorpt_coefficient_mu 2.443
_exptl_absorpt_correction_T_max 1.0000
_exptl_absorpt_correction_T_min 0.7752
_exptl_absorpt_correction_type multi-scan
_exptl_absorpt_process_details
;
SADABS-2016/2 - Bruker AXS area detector scaling and absorption correction
;
_exptl_crystal_colour yellow
_exptl_crystal_density_diffrn 1.666
_exptl_crystal_description prism
_exptl_crystal_F_000 1388
_exptl_crystal_size_max 0.16
_exptl_crystal_size_mid 0.12
_exptl_crystal_size_min 0.12
_refine_diff_density_max 0.619
_refine_diff_density_min -0.646
_refine_diff_density_rms 0.108
_refine_ls_extinction_method none
_refine_ls_goodness_of_fit_ref 1.084
_refine_ls_hydrogen_treatment constr
_refine_ls_matrix_type full
_refine_ls_number_parameters 373
_refine_ls_number_reflns 5677
_refine_ls_number_restraints 0
_refine_ls_restrained_S_all 1.084
_refine_ls_R_factor_all 0.0511
_refine_ls_R_factor_gt 0.0338
_refine_ls_shift/su_max 0.002
_refine_ls_shift/su_mean 0.000
_refine_ls_structure_factor_coef Fsqd
_refine_ls_weighting_details 'w=1/[\s^2^(Fo^2^)+(0.0116P)^2^+7.0925P] where P=(Fo^2^+2Fc^2^)/3'
_refine_ls_weighting_scheme calc
_refine_ls_wR_factor_gt 0.0592
_refine_ls_wR_factor_ref 0.0632
_reflns_Friedel_coverage 0.000
_reflns_number_gt 4599
_reflns_number_total 5677
_reflns_threshold_expression 'I > 2\s(I)'
_cod_data_source_file c7dt03441e2.cif
_cod_data_source_block Gd_DMF
_cod_database_code 7044618
_shelx_shelxl_version_number 2014/7
_shelx_space_group_comment
;
The symmetry employed for this shelxl refinement is uniquely defined
by the following loop, which should always be used as a source of
symmetry information in preference to the above space-group names.
They are only intended as comments.
;

loop_
_space_group_symop_operation_xyz
'x, y, z'
'-x, y+1/2, -z+1/2'
'-x, -y, -z'
'x, -y-1/2, z-1/2'

loop_
_atom_site_label
_atom_site_type_symbol
_atom_site_fract_x
_atom_site_fract_y
_atom_site_fract_z
_atom_site_U_iso_or_equiv
_atom_site_adp_type
_atom_site_occupancy
_atom_site_site_symmetry_order
_atom_site_calc_flag
_atom_site_refinement_flags_posn
_atom_site_refinement_flags_adp
Gd1 Gd 0.52127(2) 0.38808(2) 0.54311(2) 0.01571(6) Uani 1 1 d . .
O1 O 0.6269(2) 0.51118(16) 0.51427(16) 0.0168(6) Uani 1 1 d . .
O2 O 0.5448(2) 0.24826(17) 0.5552(2) 0.0295(7) Uani 1 1 d . .
O3 O 0.6610(2) 0.67351(17) 0.54167(18) 0.0252(7) Uani 1 1 d . .
O4 O 0.6098(2) 0.43686(17) 0.67658(17) 0.0209(6) Uani 1 1 d . .
O5 O 0.3805(2) 0.37873(18) 0.64203(16) 0.0216(6) Uani 1 1 d . .
O6 O 0.5556(3) 0.36553(18) 0.39362(18) 0.0293(7) Uani 1 1 d . .
N1 N 0.7378(3) 0.3431(2) 0.5425(2) 0.0185(7) Uani 1 1 d . .
N2 N 0.6783(4) 0.3268(2) 0.2959(2) 0.0350(9) Uani 1 1 d . .
C1 C 0.7371(3) 0.5356(2) 0.5446(2) 0.0187(9) Uani 1 1 d . .
C2 C 0.7603(3) 0.6219(3) 0.5586(2) 0.0210(9) Uani 1 1 d . .
C3 C 0.8725(4) 0.6531(3) 0.5865(3) 0.0299(10) Uani 1 1 d . .
H3 H 0.8842 0.7119 0.5945 0.036 Uiso 1 1 calc R U
C4 C 0.9682(4) 0.5982(3) 0.6028(3) 0.0354(11) Uani 1 1 d . .
H4 H 1.0460 0.6190 0.6217 0.043 Uiso 1 1 calc R U
C5 C 0.9493(4) 0.5138(3) 0.5913(3) 0.0309(10) Uani 1 1 d . .
H5 H 1.0153 0.4765 0.6025 0.037 Uiso 1 1 calc R U
C6 C 0.8354(3) 0.4804(3) 0.5634(3) 0.0219(9) Uani 1 1 d . .
C7 C 0.8316(3) 0.3889(3) 0.5549(2) 0.0228(8) Uani 1 1 d . .
H7 H 0.9064 0.3606 0.5589 0.027 Uiso 1 1 calc R U
C8 C 0.7485(4) 0.2545(3) 0.5291(3) 0.0216(9) Uani 1 1 d . .
C9 C 0.8502(4) 0.2138(3) 0.5081(3) 0.0279(10) Uani 1 1 d . .
H9 H 0.9214 0.2449 0.5043 0.033 Uiso 1 1 calc R U
C10 C 0.8483(4) 0.1282(3) 0.4925(3) 0.0327(11) Uani 1 1 d . .
H10 H 0.9189 0.1003 0.4801 0.039 Uiso 1 1 calc R U
C11 C 0.7439(4) 0.0832(3) 0.4951(3) 0.0301(11) Uani 1 1 d . .
H11 H 0.7425 0.0247 0.4827 0.036 Uiso 1 1 calc R U
C12 C 0.6413(4) 0.1225(3) 0.5154(3) 0.0279(10) Uani 1 1 d . .
H12 H 0.5701 0.0907 0.5168 0.034 Uiso 1 1 calc R U
C13 C 0.6412(4) 0.2091(2) 0.5340(3) 0.0226(9) Uani 1 1 d . .
C14 C 0.6597(5) 0.7471(3) 0.5956(3) 0.0426(13) Uani 1 1 d . .
H14A H 0.7213 0.7867 0.5815 0.064 Uiso 1 1 calc R U
H14B H 0.6759 0.7307 0.6565 0.064 Uiso 1 1 calc R U
H14C H 0.5810 0.7741 0.5854 0.064 Uiso 1 1 calc R U
C15 C 0.3682(3) 0.4100(2) 0.7154(3) 0.0181(9) Uani 1 1 d . .
C16 C 0.2486(3) 0.3951(2) 0.7471(2) 0.0179(8) Uani 1 1 d . .
C17 C 0.1698(4) 0.3399(3) 0.7016(3) 0.0264(10) Uani 1 1 d . .
H17 H 0.1911 0.3143 0.6505 0.032 Uiso 1 1 calc R U
C18 C 0.0599(4) 0.3211(3) 0.7292(3) 0.0313(10) Uani 1 1 d . .
H18 H 0.0076 0.2819 0.6979 0.038 Uiso 1 1 calc R U
C19 C 0.0268(4) 0.3596(3) 0.8024(3) 0.0289(10) Uani 1 1 d . .
H19 H -0.0486 0.3476 0.8212 0.035 Uiso 1 1 calc R U
C20 C 0.1039(4) 0.4155(3) 0.8475(3) 0.0300(10) Uani 1 1 d . .
H20 H 0.0811 0.4424 0.8974 0.036 Uiso 1 1 calc R U
C21 C 0.2142(4) 0.4330(3) 0.8212(3) 0.0267(10) Uani 1 1 d . .
H21 H 0.2670 0.4710 0.8536 0.032 Uiso 1 1 calc R U
C22 C 0.4561(3) 0.4576(2) 0.7644(3) 0.0203(9) Uani 1 1 d . .
H22 H 0.4372 0.4816 0.8169 0.024 Uiso 1 1 calc R U
C23 C 0.5707(3) 0.4718(2) 0.7405(2) 0.0174(8) Uani 1 1 d . .
C24 C 0.6555(4) 0.5296(2) 0.7931(3) 0.0193(9) Uani 1 1 d . .
C25 C 0.6156(4) 0.5941(3) 0.8422(3) 0.0292(10) Uani 1 1 d . .
H25 H 0.5322 0.6015 0.8438 0.035 Uiso 1 1 calc R U
C26 C 0.6962(4) 0.6481(3) 0.8892(3) 0.0354(11) Uani 1 1 d . .
H26 H 0.6679 0.6925 0.9221 0.042 Uiso 1 1 calc R U
C27 C 0.8183(4) 0.6366(3) 0.8876(3) 0.0326(11) Uani 1 1 d . .
H27 H 0.8738 0.6719 0.9212 0.039 Uiso 1 1 calc R U
C28 C 0.8591(4) 0.5735(3) 0.8371(3) 0.0278(10) Uani 1 1 d . .
H28 H 0.9425 0.5665 0.8350 0.033 Uiso 1 1 calc R U
C29 C 0.7784(4) 0.5209(3) 0.7900(3) 0.0224(9) Uani 1 1 d . .
H29 H 0.8068 0.4782 0.7550 0.027 Uiso 1 1 calc R U
C30 C 0.6403(4) 0.3789(3) 0.3543(3) 0.0265(9) Uani 1 1 d . .
H30 H 0.6828 0.4300 0.3659 0.032 Uiso 1 1 calc R U
C31 C 0.6196(5) 0.2469(3) 0.2776(3) 0.0525(16) Uani 1 1 d . .
H31A H 0.5645 0.2514 0.2241 0.079 Uiso 1 1 calc R U
H31B H 0.5748 0.2316 0.3254 0.079 Uiso 1 1 calc R U
H31C H 0.6797 0.2037 0.2707 0.079 Uiso 1 1 calc R U
C32 C 0.7744(5) 0.3507(4) 0.2463(3) 0.0448(13) Uani 1 1 d . .
H32A H 0.7432 0.3551 0.1850 0.067 Uiso 1 1 calc R U
H32B H 0.8376 0.3080 0.2536 0.067 Uiso 1 1 calc R U
H32C H 0.8073 0.4051 0.2668 0.067 Uiso 1 1 calc R U

loop_
_atom_site_aniso_label
_atom_site_aniso_U_11
_atom_site_aniso_U_22
_atom_site_aniso_U_33
_atom_site_aniso_U_23
_atom_site_aniso_U_13
_atom_site_aniso_U_12
Gd1 0.01679(10) 0.01475(9) 0.01629(9) -0.00086(9) 0.00495(6) -0.00155(9)
O1 0.0163(14) 0.0174(14) 0.0166(13) -0.0014(11) 0.0021(11) -0.0021(11)
O2 0.0244(17) 0.0179(14) 0.049(2) 0.0010(14) 0.0162(15) -0.0005(12)
O3 0.0250(16) 0.0209(15) 0.0293(16) -0.0097(13) 0.0021(13) -0.0016(13)
O4 0.0200(15) 0.0275(16) 0.0159(14) -0.0006(12) 0.0049(12) 0.0002(12)
O5 0.0201(14) 0.0273(15) 0.0186(14) -0.0032(13) 0.0075(11) -0.0043(13)
O6 0.0339(18) 0.0360(18) 0.0190(15) -0.0085(13) 0.0069(13) -0.0039(14)
N1 0.0196(18) 0.0218(18) 0.0149(16) 0.0006(14) 0.0057(14) 0.0006(15)
N2 0.049(3) 0.034(2) 0.023(2) -0.0047(17) 0.0093(18) 0.0049(19)
C1 0.018(2) 0.026(2) 0.0141(19) -0.0015(16) 0.0075(16) -0.0027(17)
C2 0.021(2) 0.026(2) 0.0162(18) -0.0019(18) 0.0028(16) -0.0025(18)
C3 0.025(2) 0.028(2) 0.036(3) -0.007(2) 0.001(2) -0.013(2)
C4 0.017(2) 0.040(3) 0.048(3) -0.004(2) -0.002(2) -0.013(2)
C5 0.017(2) 0.040(3) 0.035(3) 0.000(2) 0.0020(19) -0.004(2)
C6 0.018(2) 0.027(2) 0.022(2) -0.0012(18) 0.0053(17) -0.0029(18)
C7 0.018(2) 0.028(2) 0.023(2) 0.001(2) 0.0034(16) 0.005(2)
C8 0.025(2) 0.023(2) 0.017(2) 0.0022(17) 0.0050(17) 0.0061(18)
C9 0.026(2) 0.029(2) 0.031(2) 0.005(2) 0.015(2) 0.0049(19)
C10 0.037(3) 0.030(3) 0.035(3) 0.004(2) 0.017(2) 0.014(2)
C11 0.047(3) 0.019(2) 0.025(2) 0.0003(18) 0.010(2) 0.009(2)
C12 0.035(2) 0.019(2) 0.030(2) 0.0014(19) 0.0036(19) 0.000(2)
C13 0.026(2) 0.019(2) 0.024(2) 0.0021(17) 0.0048(18) 0.0037(18)
C14 0.042(3) 0.027(3) 0.058(3) -0.025(2) 0.001(3) -0.004(2)
C15 0.019(2) 0.0121(19) 0.024(2) 0.0059(15) 0.0064(17) 0.0035(15)
C16 0.0192(19) 0.0159(19) 0.0193(19) 0.0079(17) 0.0048(15) 0.0041(17)
C17 0.025(2) 0.032(2) 0.024(2) 0.0030(19) 0.0072(18) -0.0015(19)
C18 0.020(2) 0.039(3) 0.035(3) 0.005(2) 0.0050(19) -0.006(2)
C19 0.019(2) 0.033(2) 0.038(3) 0.013(2) 0.015(2) 0.0045(18)
C20 0.026(2) 0.030(2) 0.037(3) 0.001(2) 0.016(2) 0.0040(19)
C21 0.027(2) 0.022(2) 0.033(2) -0.0047(19) 0.012(2) -0.0006(19)
C22 0.021(2) 0.023(2) 0.019(2) -0.0023(17) 0.0078(17) 0.0015(17)
C23 0.019(2) 0.017(2) 0.0160(19) 0.0030(16) 0.0024(16) 0.0014(16)
C24 0.019(2) 0.018(2) 0.021(2) 0.0059(17) 0.0020(17) 0.0027(16)
C25 0.020(2) 0.028(3) 0.039(3) -0.003(2) 0.0025(19) 0.0022(18)
C26 0.029(3) 0.025(2) 0.052(3) -0.014(2) 0.004(2) 0.002(2)
C27 0.028(3) 0.023(2) 0.045(3) -0.006(2) -0.002(2) -0.0045(19)
C28 0.019(2) 0.029(2) 0.035(3) 0.004(2) 0.0033(19) -0.0005(19)
C29 0.023(2) 0.022(2) 0.022(2) 0.0003(17) 0.0046(18) 0.0021(18)
C30 0.036(3) 0.025(2) 0.018(2) -0.0008(19) -0.0009(18) 0.002(2)
C31 0.081(4) 0.037(3) 0.042(3) -0.028(3) 0.020(3) -0.017(3)
C32 0.041(3) 0.067(4) 0.027(3) -0.008(2) 0.009(2) 0.010(3)

loop_
_atom_type_symbol
_atom_type_description
_atom_type_scat_dispersion_real
_atom_type_scat_dispersion_imag
_atom_type_scat_source
C C 0.0033 0.0016 'International Tables Vol C Tables 4.2.6.8 and 6.1.1.4'
H H 0.0000 0.0000 'International Tables Vol C Tables 4.2.6.8 and 6.1.1.4'
Gd Gd -0.1653 3.9035 'International Tables Vol C Tables 4.2.6.8 and 6.1.1.4'
N N 0.0061 0.0033 'International Tables Vol C Tables 4.2.6.8 and 6.1.1.4'
O O 0.0106 0.0060 'International Tables Vol C Tables 4.2.6.8 and 6.1.1.4'

loop_
_geom_angle_atom_site_label_1
_geom_angle_atom_site_label_2
_geom_angle_atom_site_label_3
_geom_angle
_geom_angle_site_symmetry_1
_geom_angle_site_symmetry_3
O2 Gd1 O4 102.80(10) . .
O2 Gd1 O5 87.95(10) . .
O4 Gd1 O5 71.61(9) . .
O2 Gd1 O1 141.28(9) . .
O4 Gd1 O1 73.89(9) . .
O5 Gd1 O1 124.98(9) . .
O2 Gd1 O1 139.50(9) . 3_666
O4 Gd1 O1 108.25(9) . 3_666
O5 Gd1 O1 78.07(9) . 3_666
O1 Gd1 O1 73.72(10) . 3_666
O2 Gd1 O6 84.47(11) . .
O4 Gd1 O6 143.51(10) . .
O5 Gd1 O6 144.86(9) . .
O1 Gd1 O6 78.37(9) . .
O1 Gd1 O6 85.71(9) 3_666 .
O2 Gd1 O3 74.79(10) . 3_666
O4 Gd1 O3 146.88(9) . 3_666
O5 Gd1 O3 75.28(9) . 3_666
O1 Gd1 O3 128.58(9) . 3_666
O1 Gd1 O3 64.95(9) 3_666 3_666
O6 Gd1 O3 69.61(10) . 3_666
O2 Gd1 N1 67.55(10) . .
O4 Gd1 N1 77.84(10) . .
O5 Gd1 N1 135.16(9) . .
O1 Gd1 N1 74.18(10) . .
O1 Gd1 N1 143.92(9) 3_666 .
O6 Gd1 N1 72.07(10) . .
O3 Gd1 N1 127.88(10) 3_666 .
O2 Gd1 Gd1 164.28(8) . 3_666
O4 Gd1 Gd1 91.48(7) . 3_666
O5 Gd1 Gd1 102.97(7) . 3_666
O1 Gd1 Gd1 37.26(6) . 3_666
O1 Gd1 Gd1 36.46(6) 3_666 3_666
O6 Gd1 Gd1 80.10(7) . 3_666
O3 Gd1 Gd1 96.84(7) 3_666 3_666
N1 Gd1 Gd1 109.94(7) . 3_666
C1 O1 Gd1 130.0(2) . .
C1 O1 Gd1 120.9(2) . 3_666
Gd1 O1 Gd1 106.28(10) . 3_666
C13 O2 Gd1 122.4(2) . .
C2 O3 C14 115.7(3) . .
C2 O3 Gd1 117.4(2) . 3_666
C14 O3 Gd1 124.0(3) . 3_666
C23 O4 Gd1 134.3(2) . .
C15 O5 Gd1 136.3(2) . .
C30 O6 Gd1 133.0(3) . .
C7 N1 C8 120.0(3) . .
C7 N1 Gd1 127.9(3) . .
C8 N1 Gd1 112.0(2) . .
C30 N2 C31 120.2(4) . .
C30 N2 C32 121.2(4) . .
C31 N2 C32 118.5(4) . .
O1 C1 C2 119.1(3) . .
O1 C1 C6 124.4(4) . .
C2 C1 C6 116.5(4) . .
C3 C2 O3 122.3(4) . .
C3 C2 C1 123.1(4) . .
O3 C2 C1 114.6(3) . .
C2 C3 C4 119.6(4) . .
C2 C3 H3 120.2 . .
C4 C3 H3 120.2 . .
C5 C4 C3 119.3(4) . .
C5 C4 H4 120.3 . .
C3 C4 H4 120.3 . .
C4 C5 C6 122.1(4) . .
C4 C5 H5 118.9 . .
C6 C5 H5 118.9 . .
C5 C6 C1 119.4(4) . .
C5 C6 C7 114.8(4) . .
C1 C6 C7 125.8(4) . .
N1 C7 C6 126.5(4) . .
N1 C7 H7 116.7 . .
C6 C7 H7 116.7 . .
C9 C8 C13 120.5(4) . .
C9 C8 N1 125.5(4) . .
C13 C8 N1 114.0(3) . .
C10 C9 C8 120.4(4) . .
C10 C9 H9 119.8 . .
C8 C9 H9 119.8 . .
C11 C10 C9 120.0(4) . .
C11 C10 H10 120.0 . .
C9 C10 H10 120.0 . .
C10 C11 C12 120.7(4) . .
C10 C11 H11 119.7 . .
C12 C11 H11 119.7 . .
C11 C12 C13 120.7(4) . .
C11 C12 H12 119.7 . .
C13 C12 H12 119.7 . .
O2 C13 C12 122.1(4) . .
O2 C13 C8 120.2(4) . .
C12 C13 C8 117.8(4) . .
O3 C14 H14A 109.5 . .
O3 C14 H14B 109.5 . .
H14A C14 H14B 109.5 . .
O3 C14 H14C 109.5 . .
H14A C14 H14C 109.5 . .
H14B C14 H14C 109.5 . .
O5 C15 C22 123.8(4) . .
O5 C15 C16 115.6(3) . .
C22 C15 C16 120.5(4) . .
C17 C16 C21 118.2(4) . .
C17 C16 C15 118.4(4) . .
C21 C16 C15 123.4(4) . .
C16 C17 C18 121.2(4) . .
C16 C17 H17 119.4 . .
C18 C17 H17 119.4 . .
C19 C18 C17 119.8(4) . .
C19 C18 H18 120.1 . .
C17 C18 H18 120.1 . .
C20 C19 C18 119.4(4) . .
C20 C19 H19 120.3 . .
C18 C19 H19 120.3 . .
C19 C20 C21 120.8(4) . .
C19 C20 H20 119.6 . .
C21 C20 H20 119.6 . .
C20 C21 C16 120.5(4) . .
C20 C21 H21 119.8 . .
C16 C21 H21 119.8 . .
C15 C22 C23 123.8(4) . .
C15 C22 H22 118.1 . .
C23 C22 H22 118.1 . .
O4 C23 C22 123.8(4) . .
O4 C23 C24 116.2(3) . .
C22 C23 C24 120.0(3) . .
C25 C24 C29 118.7(4) . .
C25 C24 C23 121.9(4) . .
C29 C24 C23 119.3(4) . .
C24 C25 C26 120.9(4) . .
C24 C25 H25 119.6 . .
C26 C25 H25 119.6 . .
C27 C26 C25 119.5(4) . .
C27 C26 H26 120.2 . .
C25 C26 H26 120.2 . .
C28 C27 C26 120.1(4) . .
C28 C27 H27 120.0 . .
C26 C27 H27 120.0 . .
C29 C28 C27 119.9(4) . .
C29 C28 H28 120.1 . .
C27 C28 H28 120.1 . .
C28 C29 C24 120.9(4) . .
C28 C29 H29 119.5 . .
C24 C29 H29 119.5 . .
O6 C30 N2 124.7(4) . .
O6 C30 H30 117.6 . .
N2 C30 H30 117.6 . .
N2 C31 H31A 109.5 . .
N2 C31 H31B 109.5 . .
H31A C31 H31B 109.5 . .
N2 C31 H31C 109.5 . .
H31A C31 H31C 109.5 . .
H31B C31 H31C 109.5 . .
N2 C32 H32A 109.5 . .
N2 C32 H32B 109.5 . .
H32A C32 H32B 109.5 . .
N2 C32 H32C 109.5 . .
H32A C32 H32C 109.5 . .
H32B C32 H32C 109.5 . .

loop_
_geom_bond_atom_site_label_1
_geom_bond_atom_site_label_2
_geom_bond_distance
_geom_bond_site_symmetry_2
Gd1 O2 2.245(3) .
Gd1 O4 2.329(3) .
Gd1 O5 2.345(3) .
Gd1 O1 2.362(3) .
Gd1 O1 2.406(3) 3_666
Gd1 O6 2.433(3) .
Gd1 O3 2.503(3) 3_666
Gd1 N1 2.542(3) .
Gd1 Gd1 3.8151(5) 3_666
O1 C1 1.331(5) .
O1 Gd1 2.406(3) 3_666
O2 C13 1.327(5) .
O3 C2 1.386(5) .
O3 C14 1.442(5) .
O3 Gd1 2.503(3) 3_666
O4 C23 1.265(5) .
O5 C15 1.270(5) .
O6 C30 1.212(5) .
N1 C7 1.279(5) .
N1 C8 1.432(5) .
N2 C30 1.339(5) .
N2 C31 1.444(6) .
N2 C32 1.455(6) .
C1 C2 1.410(6) .
C1 C6 1.416(6) .
C2 C3 1.379(5) .
C3 C4 1.387(6) .
C3 H3 0.9500 .
C4 C5 1.368(6) .
C4 H4 0.9500 .
C5 C6 1.408(5) .
C5 H5 0.9500 .
C6 C7 1.461(6) .
C7 H7 0.9500 .
C8 C9 1.389(6) .
C8 C13 1.418(6) .
C9 C10 1.383(6) .
C9 H9 0.9500 .
C10 C11 1.381(6) .
C10 H10 0.9500 .
C11 C12 1.384(6) .
C11 H11 0.9500 .
C12 C13 1.408(6) .
C12 H12 0.9500 .
C14 H14A 0.9800 .
C14 H14B 0.9800 .
C14 H14C 0.9800 .
C15 C22 1.398(5) .
C15 C16 1.507(5) .
C16 C17 1.383(6) .
C16 C21 1.397(5) .
C17 C18 1.391(6) .
C17 H17 0.9500 .
C18 C19 1.385(6) .
C18 H18 0.9500 .
C19 C20 1.376(6) .
C19 H19 0.9500 .
C20 C21 1.382(6) .
C20 H20 0.9500 .
C21 H21 0.9500 .
C22 C23 1.404(5) .
C22 H22 0.9500 .
C23 C24 1.496(5) .
C24 C25 1.386(6) .
C24 C29 1.398(6) .
C25 C26 1.392(6) .
C25 H25 0.9500 .
C26 C27 1.391(6) .
C26 H26 0.9500 .
C27 C28 1.387(6) .
C27 H27 0.9500 .
C28 C29 1.380(6) .
C28 H28 0.9500 .
C29 H29 0.9500 .
C30 H30 0.9500 .
C31 H31A 0.9800 .
C31 H31B 0.9800 .
C31 H31C 0.9800 .
C32 H32A 0.9800 .
C32 H32B 0.9800 .
C32 H32C 0.9800 .
